data_1519018
loop_
_publ_author_name
'Bazuev, G. V.'
'Zubkov, V. G.'
'Berger, I. F.'
'Arbuzova, T. I.'

_publ_section_title
;
 Crystal structure and magnetic properties of a one dimensional complex
 oxide Ca3NiMnO6
;
_journal_name_full 'Solid State Sciences'
_journal_page_first 365
_journal_page_last 372
_journal_volume 1
_journal_year 1999
_chemical_formula_sum 'Ca3 Mn1.08 Ni0.92 O6'
_chemical_formula_weight 329.56
_space_group_IT_number 167
_symmetry_cell_setting trigonal
_symmetry_Int_Tables_number 167
_symmetry_space_group_name_Hall '-R 3 2"c'
_symmetry_space_group_name_H-M 'R -3 c :H'
_cell_angle_alpha 90
_cell_angle_beta 90
_cell_angle_gamma 120
_cell_formula_units_Z 6
_cell_length_a 9.1227(9)
_cell_length_b 9.1227(9)
_cell_length_c 10.5811(17)
_cell_volume 762.62(16)
_diffrn_ambient_temperature 295
_diffrn_radiation_probe neutron
_diffrn_radiation_wavelength 1.5147
_exptl_crystal_density_diffrn 4.306
_pd_proc_ls_prof_R_factor 0.0559
_pd_proc_ls_prof_wR_factor 0.0593
_refine_ls_R_I_factor 0.0296
_cod_data_source_file SSS-1999-1-365-372.cif
_cod_data_source_block Ca3NiMnO6
_cod_depositor_comments
;
Rietveld refinements from neutron powder diffraction data,
DBW 4.1 software
;
_cod_original_cell_volume 762.6(2)
_cod_original_sg_symbol_H-M 'R -3 c'
_cod_database_code 1519018

loop_
_symmetry_equiv_pos_site_id
_symmetry_equiv_pos_as_xyz
1 x,y,z
2 -y,x-y,z
3 -x+y,-x,z
4 y,x,1/2-z
5 -x,-x+y,1/2-z
6 x-y,-y,1/2-z
7 -x,-y,-z
8 y,-x+y,-z
9 x-y,x,-z
10 -y,-x,1/2+z
11 x,x-y,1/2+z
12 -x+y,y,1/2+z
13 1/3+x,2/3+y,2/3+z
14 1/3-y,2/3+x-y,2/3+z
15 1/3-x+y,2/3-x,2/3+z
16 1/3+y,2/3+x,1/6-z
17 1/3-x,2/3-x+y,1/6-z
18 1/3+x-y,2/3-y,1/6-z
19 1/3-x,2/3-y,2/3-z
20 1/3+y,2/3-x+y,2/3-z
21 1/3+x-y,2/3+x,2/3-z
22 1/3-y,2/3-x,1/6+z
23 1/3+x,2/3+x-y,1/6+z
24 1/3-x+y,2/3+y,1/6+z
25 2/3+x,1/3+y,1/3+z
26 2/3-y,1/3+x-y,1/3+z
27 2/3-x+y,1/3-x,1/3+z
28 2/3+y,1/3+x,5/6-z
29 2/3-x,1/3-x+y,5/6-z
30 2/3+x-y,1/3-y,5/6-z
31 2/3-x,1/3-y,1/3-z
32 2/3+y,1/3-x+y,1/3-z
33 2/3+x-y,1/3+x,1/3-z
34 2/3-y,1/3-x,5/6+z
35 2/3+x,1/3+x-y,5/6+z
36 2/3-x+y,1/3+y,5/6+z

loop_
_atom_site_label
_atom_site_type_symbol
_atom_site_thermal_displace_type
_atom_site_fract_x
_atom_site_fract_y
_atom_site_fract_z
_atom_site_occupancy
_atom_site_U_iso_or_equiv
_atom_site_calc_flag
_atom_site_refinement_flags
_atom_site_disorder_assembly
_atom_site_disorder_group
Ni Ni Uiso 0.00000 0.00000 0.25000 0.920(5) 0.0086(5) . . . .
Mn1 Mn Uiso 0.00000 0.00000 0.00000 1.000 0.0027(6) . . . .
Mn2 Mn Uiso 0.00000 0.00000 0.25000 0.080(5) 0.0086(5) . . . .
O O Uiso 0.1790(2) 0.0276(2) 0.10820(10) 1.000 0.0084(5) . . . .
Ca Ca Uiso 0.3625(3) 0.00000 0.25000 1.000 0.0091(6) . . . .

loop_
_geom_angle_atom_site_label_1
_geom_angle_atom_site_label_2
_geom_angle_atom_site_label_3
_geom_angle
_geom_angle_site_symmetry_1
_geom_angle_site_symmetry_2
_geom_angle_site_symmetry_3
_geom_angle_publ_flag
Mn1 Ni O 45.42(4) . . . yes
Mn1 Ni O 45.42(5) . . 2_555 yes
Mn1 Ni O 45.42(4) . . 3_555 yes
Mn1 Ni Mn1 180.00 . . 4_555 yes
Mn1 Ni O 134.58(4) . . 4_555 yes
Mn1 Ni O 134.58(5) . . 5_555 yes
Mn1 Ni O 134.58(6) . . 6_555 yes
O Ni O 76.18(7) . . 2_555 yes
O Ni O 76.18(8) . . 3_555 yes
Mn1 Ni O 134.58(4) 4_555 . . yes
O Ni O 127.69(6) . . 4_555 yes
O Ni O 149.37(8) . . 5_555 yes
O Ni O 90.35(7) . . 6_555 yes
O Ni O 76.18(7) 2_555 . 3_555 yes
Mn1 Ni O 134.58(5) 4_555 . 2_555 yes
O Ni O 90.35(6) 2_555 . 4_555 yes
O Ni O 127.69(8) 2_555 . 5_555 yes
O Ni O 149.37(8) 2_555 . 6_555 yes
Mn1 Ni O 134.58(4) 4_555 . 3_555 yes
O Ni O 149.37(9) 3_555 . 4_555 yes
O Ni O 90.35(7) 3_555 . 5_555 yes
O Ni O 127.69(7) 3_555 . 6_555 yes
Mn1 Ni O 45.42(4) 4_555 . 4_555 yes
Mn1 Ni O 45.42(5) 4_555 . 5_555 yes
Mn1 Ni O 45.42(6) 4_555 . 6_555 yes
O Ni O 76.18(7) 4_555 . 5_555 yes
O Ni O 76.18(7) 4_555 . 6_555 yes
O Ni O 76.18(8) 5_555 . 6_555 yes
Ni Mn1 O 53.06(4) . . . yes
Ni Mn1 O 53.06(5) . . 2_555 yes
Ni Mn1 O 53.06(4) . . 3_555 yes
Ni Mn1 Ni 180.00 . . 7_555 yes
Ni Mn1 O 126.94(4) . . 7_555 yes
Ni Mn1 O 126.94(5) . . 8_555 yes
Ni Mn1 O 126.94(4) . . 9_555 yes
O Mn1 O 87.61(8) . . 2_555 yes
O Mn1 O 87.61(9) . . 3_555 yes
Ni Mn1 O 126.94(4) 7_555 . . yes
O Mn1 O 180.00 . . 7_555 yes
O Mn1 O 92.39(8) . . 8_555 yes
O Mn1 O 92.39(9) . . 9_555 yes
O Mn1 O 87.61(8) 2_555 . 3_555 yes
Ni Mn1 O 126.94(5) 7_555 . 2_555 yes
O Mn1 O 92.39(8) 2_555 . 7_555 yes
O Mn1 O 180.00 2_555 . 8_555 yes
O Mn1 O 92.39(8) 2_555 . 9_555 yes
Ni Mn1 O 126.94(4) 7_555 . 3_555 yes
O Mn1 O 92.39(9) 3_555 . 7_555 yes
O Mn1 O 92.39(8) 3_555 . 8_555 yes
O Mn1 O 180.00 3_555 . 9_555 yes
Ni Mn1 O 53.06(4) 7_555 . 7_555 yes
Ni Mn1 O 53.06(5) 7_555 . 8_555 yes
Ni Mn1 O 53.06(4) 7_555 . 9_555 yes
O Mn1 O 87.61(8) 7_555 . 8_555 yes
O Mn1 O 87.61(9) 7_555 . 9_555 yes
O Mn1 O 87.61(8) 8_555 . 9_555 yes
O Mn2 O 76.18(7) . . 2_555 yes
O Mn2 O 76.18(8) . . 3_555 yes
O Mn2 O 127.69(6) . . 4_555 yes
O Mn2 O 149.37(8) . . 5_555 yes
O Mn2 O 90.35(7) . . 6_555 yes
O Mn2 O 76.18(7) 2_555 . 3_555 yes
O Mn2 O 90.35(6) 2_555 . 4_555 yes
O Mn2 O 127.69(8) 2_555 . 5_555 yes
O Mn2 O 149.37(8) 2_555 . 6_555 yes
O Mn2 O 149.37(9) 3_555 . 4_555 yes
O Mn2 O 90.35(7) 3_555 . 5_555 yes
O Mn2 O 127.69(7) 3_555 . 6_555 yes
O Mn2 O 76.18(7) 4_555 . 5_555 yes
O Mn2 O 76.18(7) 4_555 . 6_555 yes
O Mn2 O 76.18(8) 5_555 . 6_555 yes
Ni O Mn1 81.51(8) . . . yes
Mn1 O Mn2 81.51(8) . . . yes

loop_
_geom_bond_atom_site_label_1
_geom_bond_atom_site_label_2
_geom_bond_distance
_geom_bond_site_symmetry_1
_geom_bond_site_symmetry_2
_geom_bond_publ_flag
Ni Mn1 2.6453(4) . . yes
Ni O 2.1378(17) . . yes
Ni O 2.1378(19) . 2_555 yes
Ni O 2.1378(15) . 3_555 yes
Ni Mn1 2.6453(4) . 4_555 yes
Ni O 2.1378(14) . 4_555 yes
Ni O 2.1378(19) . 5_555 yes
Ni O 2.138(2) . 6_555 yes
Mn1 O 1.9051(18) . . yes
Mn1 O 1.905(2) . 2_555 yes
Mn1 O 1.9051(16) . 3_555 yes
Mn1 O 1.9051(18) . 7_555 yes
Mn1 O 1.905(2) . 8_555 yes
Mn1 O 1.9051(16) . 9_555 yes
Mn2 O 2.1378(17) . . yes
Mn2 O 2.1378(19) . 2_555 yes
Mn2 O 2.1378(15) . 3_555 yes
Mn2 O 2.1378(14) . 4_555 yes
Mn2 O 2.1378(19) . 5_555 yes
Mn2 O 2.138(2) . 6_555 yes

loop_
_geom_torsion_atom_site_label_1
_geom_torsion_atom_site_label_2
_geom_torsion_atom_site_label_3
_geom_torsion_atom_site_label_4
_geom_torsion
_geom_torsion_site_symmetry_1
_geom_torsion_site_symmetry_2
_geom_torsion_site_symmetry_3
_geom_torsion_site_symmetry_4
_geom_torsion_publ_flag
O Ni O Mn1 -39.44(7) 2_555 . . . no
O Ni O Mn1 39.44(6) 3_555 . . . no
O Ni O Mn1 -118.94(7) 4_555 . . . no
O Ni O Mn1 105.66(12) 5_555 . . . no
O Ni O Mn1 168.35(6) 6_555 . . . no
O Ni O Mn1 39.44(7) . . 2_555 . no
O Ni O Mn1 -39.44(8) . . 3_555 . no
O Ni Mn1 O 120.00(11) 2_555 . . . no
O Ni Mn1 O -120.00(12) 3_555 . . . no
O Ni Mn1 O 103.53(10) 4_555 . . . no
O Ni Mn1 O -136.47(11) 5_555 . . . no
O Ni Mn1 O -16.47(9) 6_555 . . . no
O Ni Mn1 O -120.00(11) . . . 2_555 no
O Ni Mn1 O 120.00(12) . . . 3_555 no
O Ni Mn1 O 179.97(13) . . . 7_555 no
O Ni Mn1 O 60.00(11) . . . 8_555 no
O Ni Mn1 O -60.00(12) . . . 9_555 no
O Mn1 O Ni 43.85(7) 2_555 . . . no
O Mn1 O Ni -43.85(7) 3_555 . . . no
O Mn1 O Ni -136.15(7) 8_555 . . . no
O Mn1 O Ni 136.15(7) 9_555 . . . no
O Mn1 O Ni -43.85(7) . . 2_555 . no
O Mn1 O Ni 43.85(8) . . 3_555 . no
